data_7204656
loop_
_publ_author_name
'Van Deun, Rik'
'Parac-Vogt, Tatjana N.'
'Van Hecke, Kristof'
'Van Meervelt, Luc'
'Binnemans, Koen'
'Guillon, Daniel'
'Donnio, Bertrand'

_publ_section_title
;
 Liquid-crystalline azines formed by the rare-earth promoted
 decomposition of hydrazide ?habbe? ligands: structural and thermal
 properties
;
_journal_issue 7
_journal_name_full 'Journal of Materials Chemistry'
_journal_page_first 1639
_journal_paper_doi 10.1039/b303941m
_journal_volume 13
_journal_year 2003
_chemical_formula_moiety 'C30 H44 N2 O4'
_chemical_formula_sum 'C30 H44 N2 O4'
_chemical_formula_weight 496.67
_space_group_IT_number 2
_symmetry_cell_setting triclinic
_symmetry_space_group_name_Hall '-P 1'
_symmetry_space_group_name_H-M 'P -1'
_atom_sites_solution_hydrogens geom
_atom_sites_solution_primary direct
_atom_sites_solution_secondary difmap
_audit_creation_method SHELXL-97
_cell_angle_alpha 92.489(8)
_cell_angle_beta 91.835(6)
_cell_angle_gamma 101.208(7)
_cell_formula_units_Z 1
_cell_length_a 5.6139(5)
_cell_length_b 11.0646(12)
_cell_length_c 11.2402(11)
_cell_measurement_temperature 110(2)
_cell_volume 683.65(12)
_computing_cell_refinement 'Bruker SAINT'
_computing_data_collection 'Bruker SMART'
_computing_data_reduction 'Bruker SAINT'
_computing_molecular_graphics PLUTON
_computing_publication_material PLATON
_computing_structure_refinement 'SHELXL-97 (Sheldrick, 1997)'
_computing_structure_solution 'SHELXS-97 (Sheldrick, 1990)'
_diffrn_ambient_temperature 110(2)
_diffrn_measured_fraction_theta_full 0.966
_diffrn_measured_fraction_theta_max 0.966
_diffrn_measurement_device_type 'SMART 6000'
_diffrn_measurement_method 'omega scans'
_diffrn_radiation_monochromator 'crossed Goebel mirrors'
_diffrn_radiation_source 'fine-focus sealed tube'
_diffrn_radiation_type CuK\\a
_diffrn_radiation_wavelength 1.54178
_diffrn_reflns_av_R_equivalents 0.1049
_diffrn_reflns_av_sigmaI/netI 0.0457
_diffrn_reflns_limit_h_max 6
_diffrn_reflns_limit_h_min -6
_diffrn_reflns_limit_k_max 13
_diffrn_reflns_limit_k_min -13
_diffrn_reflns_limit_l_max 13
_diffrn_reflns_limit_l_min 0
_diffrn_reflns_number 2555
_diffrn_reflns_theta_full 71.12
_diffrn_reflns_theta_max 71.12
_diffrn_reflns_theta_min 3.94
_exptl_absorpt_coefficient_mu 0.627
_exptl_absorpt_correction_T_max 0.9693
_exptl_absorpt_correction_T_min 0.7875
_exptl_absorpt_correction_type empirical
_exptl_absorpt_process_details SADABS
_exptl_crystal_colour orange
_exptl_crystal_density_diffrn 1.206
_exptl_crystal_density_method 'not measured'
_exptl_crystal_description blocks
_exptl_crystal_F_000 270
_exptl_crystal_size_max 0.40
_exptl_crystal_size_mid 0.20
_exptl_crystal_size_min 0.05
_refine_diff_density_max 0.349
_refine_diff_density_min -0.401
_refine_diff_density_rms 0.088
_refine_ls_extinction_coef 0.007(2)
_refine_ls_extinction_expression Fc^*^=kFc[1+0.001xFc^2^\\l^3^/sin(2\\q)]^-1/4^
_refine_ls_extinction_method SHELXL
_refine_ls_goodness_of_fit_ref 0.988
_refine_ls_hydrogen_treatment mixed
_refine_ls_matrix_type full
_refine_ls_number_parameters 179
_refine_ls_number_reflns 2555
_refine_ls_number_restraints 0
_refine_ls_restrained_S_all 0.988
_refine_ls_R_factor_all 0.0779
_refine_ls_R_factor_gt 0.0679
_refine_ls_shift/su_max 0.000
_refine_ls_shift/su_mean 0.000
_refine_ls_structure_factor_coef Fsqd
_refine_ls_weighting_details 'calc w=1/[\\s^2^(Fo^2^)+(0.1554P)^2^+0.0000P] where P=(Fo^2^+2Fc^2^)/3'
_refine_ls_weighting_scheme calc
_refine_ls_wR_factor_gt 0.1847
_refine_ls_wR_factor_ref 0.1986
_reflns_number_gt 1978
_reflns_number_total 2555
_reflns_threshold_expression >2sigma(I)
_cod_data_source_file b303941m.txt
_cod_data_source_block wg15
_cod_original_sg_symbol_H-M P-1
_cod_database_code 7204656

loop_
_symmetry_equiv_pos_as_xyz
'x, y, z'
'-x, -y, -z'

loop_
_atom_site_label
_atom_site_type_symbol
_atom_site_fract_x
_atom_site_fract_y
_atom_site_fract_z
_atom_site_U_iso_or_equiv
_atom_site_adp_type
_atom_site_occupancy
_atom_site_symmetry_multiplicity
_atom_site_calc_flag
_atom_site_refinement_flags
_atom_site_disorder_assembly
_atom_site_disorder_group
N1 N -0.9004(2) 0.04867(12) 0.00424(12) 0.0132(4) Uani 1 1 d . . .
C2 C -0.9274(3) 0.13877(15) 0.07652(14) 0.0123(4) Uani 1 1 d . . .
H2 H -1.088(3) 0.13315(18) 0.1209(9) 0.015 Uiso 1 1 calc R . .
C3 C -0.7374(3) 0.24717(14) 0.09628(14) 0.0102(4) Uani 1 1 d . . .
C4 C -0.5141(3) 0.25955(14) 0.03763(13) 0.0111(4) Uani 1 1 d . . .
C5 C -0.3364(3) 0.36491(14) 0.05741(13) 0.0118(4) Uani 1 1 d . . .
H5 H -0.191(3) 0.3729(2) 0.0175(9) 0.014 Uiso 1 1 calc R . .
C6 C -0.3734(3) 0.45909(14) 0.13667(14) 0.0109(4) Uani 1 1 d . . .
C7 C -0.5914(3) 0.44959(14) 0.19572(14) 0.0127(4) Uani 1 1 d . . .
H7 H -0.6175(6) 0.5151(14) 0.2506(12) 0.015 Uiso 1 1 calc R . .
C8 C -0.7691(3) 0.34439(14) 0.17396(14) 0.0124(4) Uani 1 1 d . . .
H8 H -0.919(3) 0.3380(2) 0.2136(9) 0.015 Uiso 1 1 calc R . .
O9 O -0.4681(2) 0.16936(10) -0.03834(11) 0.0178(4) Uani 1 1 d . . .
H9 H -0.615(4) 0.0988(18) -0.0454(14) 0.027 Uiso 1 1 calc R . .
O10 O -0.1830(2) 0.55642(10) 0.15149(10) 0.0147(4) Uani 1 1 d . . .
C11 C -0.2044(3) 0.65795(14) 0.23216(14) 0.0131(4) Uani 1 1 d . . .
H11A H -0.2355(5) 0.6294(4) 0.3127(11) 0.016 Uiso 1 1 calc R . .
H11B H -0.3383(18) 0.6968(5) 0.2055(4) 0.016 Uiso 1 1 calc R . .
C12 C 0.0349(3) 0.74818(14) 0.23150(14) 0.0136(4) Uani 1 1 d . . .
H12A H 0.0686(6) 0.7699(3) 0.1494(12) 0.016 Uiso 1 1 calc R . .
H12B H 0.1648(19) 0.7083(6) 0.2609(4) 0.016 Uiso 1 1 calc R . .
C13 C 0.0376(3) 0.86599(14) 0.30785(14) 0.0145(4) Uani 1 1 d . . .
H13A H 0.0032(6) 0.8439(3) 0.3917(12) 0.017 Uiso 1 1 calc R . .
H13B H -0.0949(19) 0.9068(6) 0.2778(4) 0.017 Uiso 1 1 calc R . .
C14 C 0.2802(3) 0.95701(14) 0.30692(14) 0.0136(4) Uani 1 1 d . . .
H14A H 0.4123(18) 0.9160(6) 0.3359(4) 0.016 Uiso 1 1 calc R . .
H14B H 0.3135(5) 0.9797(3) 0.2235(11) 0.016 Uiso 1 1 calc R . .
C15 C 0.2844(3) 1.07419(14) 0.38426(14) 0.0139(4) Uani 1 1 d . . .
H15A H 0.1510(18) 1.1144(5) 0.3553(4) 0.017 Uiso 1 1 calc R . .
H15B H 0.2506(5) 1.0509(3) 0.4675(11) 0.017 Uiso 1 1 calc R . .
C16 C 0.5232(3) 1.16757(15) 0.38539(14) 0.0137(4) Uani 1 1 d . . .
H16A H 0.6600(19) 1.1265(6) 0.4126(4) 0.016 Uiso 1 1 calc R . .
H16B H 0.5551(5) 1.1940(4) 0.3014(12) 0.016 Uiso 1 1 calc R . .
C17 C 0.5239(3) 1.28128(14) 0.46633(14) 0.0163(4) Uani 1 1 d . . .
H17A H 0.4944(5) 1.2546(4) 0.5511(12) 0.020 Uiso 1 1 calc R . .
H17B H 0.3838(19) 1.3216(6) 0.4398(4) 0.020 Uiso 1 1 calc R . .
C18 C 0.7598(3) 1.37627(16) 0.46653(16) 0.0219(5) Uani 1 1 d . . .
H18A H 0.8982(17) 1.3379(6) 0.4936(12) 0.033 Uiso 1 1 calc R . .
H18B H 0.7489(10) 1.4480(11) 0.5220(11) 0.033 Uiso 1 1 calc R . .
H18C H 0.7873(13) 1.4054(10) 0.3842(10) 0.033 Uiso 1 1 calc R . .

loop_
_atom_site_aniso_label
_atom_site_aniso_U_11
_atom_site_aniso_U_22
_atom_site_aniso_U_33
_atom_site_aniso_U_23
_atom_site_aniso_U_13
_atom_site_aniso_U_12
N1 0.0104(7) 0.0085(7) 0.0189(8) 0.0013(6) -0.0012(5) -0.0027(6)
C2 0.0112(8) 0.0099(8) 0.0154(8) 0.0012(6) -0.0009(6) 0.0010(6)
C3 0.0098(8) 0.0073(8) 0.0131(8) 0.0011(6) -0.0005(6) 0.0010(6)
C4 0.0139(8) 0.0084(7) 0.0116(7) 0.0001(6) 0.0001(6) 0.0039(6)
C5 0.0102(7) 0.0104(8) 0.0143(8) -0.0007(6) 0.0018(6) 0.0006(6)
C6 0.0107(8) 0.0072(8) 0.0139(8) 0.0017(6) -0.0017(6) -0.0004(6)
C7 0.0127(8) 0.0100(8) 0.0158(8) 0.0000(6) 0.0012(6) 0.0032(6)
C8 0.0104(8) 0.0108(8) 0.0156(8) 0.0006(6) 0.0007(6) 0.0007(6)
O9 0.0152(6) 0.0116(6) 0.0248(7) -0.0080(5) 0.0066(5) -0.0011(4)
O10 0.0120(6) 0.0081(6) 0.0216(7) -0.0045(5) 0.0044(4) -0.0034(4)
C11 0.0151(8) 0.0065(8) 0.0168(8) -0.0029(6) 0.0011(6) 0.0005(6)
C12 0.0136(8) 0.0091(8) 0.0173(8) -0.0015(7) 0.0031(6) 0.0001(6)
C13 0.0150(8) 0.0092(8) 0.0183(8) -0.0006(7) 0.0031(6) -0.0004(6)
C14 0.0129(8) 0.0089(8) 0.0185(9) 0.0002(7) 0.0023(6) 0.0009(6)
C15 0.0141(8) 0.0083(8) 0.0186(8) 0.0004(6) 0.0032(6) 0.0003(6)
C16 0.0141(8) 0.0090(8) 0.0174(8) 0.0008(6) 0.0009(6) 0.0008(6)
C17 0.0200(9) 0.0089(8) 0.0188(8) 0.0002(7) 0.0017(6) -0.0004(6)
C18 0.0244(9) 0.0119(8) 0.0262(10) 0.0007(7) -0.0018(7) -0.0040(7)

loop_
_atom_type_symbol
_atom_type_description
_atom_type_scat_dispersion_real
_atom_type_scat_dispersion_imag
_atom_type_scat_source
C C 0.0181 0.0091 'International Tables Vol C Tables 4.2.6.8 and 6.1.1.4'
H H 0.0000 0.0000 'International Tables Vol C Tables 4.2.6.8 and 6.1.1.4'
N N 0.0311 0.0180 'International Tables Vol C Tables 4.2.6.8 and 6.1.1.4'
O O 0.0492 0.0322 'International Tables Vol C Tables 4.2.6.8 and 6.1.1.4'

loop_
_geom_angle_atom_site_label_1
_geom_angle_atom_site_label_2
_geom_angle_atom_site_label_3
_geom_angle
_geom_angle_site_symmetry_1
_geom_angle_site_symmetry_3
_geom_angle_publ_flag
C2 N1 N1 113.76(17) . 2_355 ?
N1 C2 C3 121.04(15) . . ?
N1 C2 H2 119.5 . . ?
C3 C2 H2 119.5 . . ?
C8 C3 C4 117.65(14) . . ?
C8 C3 C2 120.60(14) . . ?
C4 C3 C2 121.75(15) . . ?
O9 C4 C5 118.11(14) . . ?
O9 C4 C3 121.41(14) . . ?
C5 C4 C3 120.47(15) . . ?
C4 C5 C6 120.18(14) . . ?
C4 C5 H5 119.9 . . ?
C6 C5 H5 119.9 . . ?
O10 C6 C5 114.85(14) . . ?
O10 C6 C7 124.49(14) . . ?
C5 C6 C7 120.65(14) . . ?
C8 C7 C6 118.60(15) . . ?
C8 C7 H7 120.7 . . ?
C6 C7 H7 120.7 . . ?
C7 C8 C3 122.43(14) . . ?
C7 C8 H8 118.8 . . ?
C3 C8 H8 118.8 . . ?
C4 O9 H9 109.5 . . ?
C6 O10 C11 118.78(12) . . ?
O10 C11 C12 106.19(12) . . ?
O10 C11 H11A 110.5 . . ?
C12 C11 H11A 110.5 . . ?
O10 C11 H11B 110.5 . . ?
C12 C11 H11B 110.5 . . ?
H11A C11 H11B 108.7 . . ?
C11 C12 C13 112.93(13) . . ?
C11 C12 H12A 109.0 . . ?
C13 C12 H12A 109.0 . . ?
C11 C12 H12B 109.0 . . ?
C13 C12 H12B 109.0 . . ?
H12A C12 H12B 107.8 . . ?
C12 C13 C14 112.72(13) . . ?
C12 C13 H13A 109.0 . . ?
C14 C13 H13A 109.0 . . ?
C12 C13 H13B 109.0 . . ?
C14 C13 H13B 109.0 . . ?
H13A C13 H13B 107.8 . . ?
C15 C14 C13 112.85(13) . . ?
C15 C14 H14A 109.0 . . ?
C13 C14 H14A 109.0 . . ?
C15 C14 H14B 109.0 . . ?
C13 C14 H14B 109.0 . . ?
H14A C14 H14B 107.8 . . ?
C16 C15 C14 114.46(13) . . ?
C16 C15 H15A 108.6 . . ?
C14 C15 H15A 108.6 . . ?
C16 C15 H15B 108.6 . . ?
C14 C15 H15B 108.6 . . ?
H15A C15 H15B 107.6 . . ?
C17 C16 C15 113.07(13) . . ?
C17 C16 H16A 109.0 . . ?
C15 C16 H16A 109.0 . . ?
C17 C16 H16B 109.0 . . ?
C15 C16 H16B 109.0 . . ?
H16A C16 H16B 107.8 . . ?
C16 C17 C18 113.56(14) . . ?
C16 C17 H17A 108.9 . . ?
C18 C17 H17A 108.9 . . ?
C16 C17 H17B 108.9 . . ?
C18 C17 H17B 108.9 . . ?
H17A C17 H17B 107.7 . . ?
C17 C18 H18A 109.5 . . ?
C17 C18 H18B 109.5 . . ?
H18A C18 H18B 109.5 . . ?
C17 C18 H18C 109.5 . . ?
H18A C18 H18C 109.5 . . ?
H18B C18 H18C 109.5 . . ?

loop_
_geom_bond_atom_site_label_1
_geom_bond_atom_site_label_2
_geom_bond_distance
_geom_bond_site_symmetry_2
_geom_bond_publ_flag
N1 C2 1.294(2) . ?
N1 N1 1.392(2) 2_355 ?
C2 C3 1.446(2) . ?
C2 H2 1.0358 . ?
C3 C8 1.398(2) . ?
C3 C4 1.421(2) . ?
C4 O9 1.3534(19) . ?
C4 C5 1.384(2) . ?
C5 C6 1.392(2) . ?
C5 H5 0.9345 . ?
C6 O10 1.3622(18) . ?
C6 C7 1.399(2) . ?
C7 C8 1.385(2) . ?
C7 H7 0.9676 . ?
C8 H8 0.9588 . ?
O9 H9 1.0176 . ?
O10 C11 1.4384(18) . ?
C11 C12 1.510(2) . ?
C11 H11A 0.9813 . ?
C11 H11B 0.9813 . ?
C12 C13 1.527(2) . ?
C12 H12A 0.9790 . ?
C12 H12B 0.9790 . ?
C13 C14 1.529(2) . ?
C13 H13A 0.9994 . ?
C13 H13B 0.9994 . ?
C14 C15 1.525(2) . ?
C14 H14A 0.9955 . ?
C14 H14B 0.9955 . ?
C15 C16 1.524(2) . ?
C15 H15A 0.9957 . ?
C15 H15B 0.9957 . ?
C16 C17 1.520(2) . ?
C16 H16A 1.0113 . ?
C16 H16B 1.0113 . ?
C17 C18 1.522(2) . ?
C17 H17A 1.0191 . ?
C17 H17B 1.0191 . ?
C18 H18A 1.0002 . ?
C18 H18B 1.0002 . ?
C18 H18C 1.0002 . ?

loop_
_geom_torsion_atom_site_label_1
_geom_torsion_atom_site_label_2
_geom_torsion_atom_site_label_3
_geom_torsion_atom_site_label_4
_geom_torsion
_geom_torsion_site_symmetry_1
_geom_torsion_site_symmetry_2
_geom_torsion_site_symmetry_3
_geom_torsion_site_symmetry_4
_geom_torsion_publ_flag
N1 N1 C2 C3 179.77(13) 2_355 . . . ?
N1 C2 C3 C8 179.57(13) . . . . ?
N1 C2 C3 C4 0.0(2) . . . . ?
C8 C3 C4 O9 179.53(12) . . . . ?
C2 C3 C4 O9 -0.9(2) . . . . ?
C8 C3 C4 C5 -0.2(2) . . . . ?
C2 C3 C4 C5 179.37(12) . . . . ?
O9 C4 C5 C6 -178.68(12) . . . . ?
C3 C4 C5 C6 1.1(2) . . . . ?
C4 C5 C6 O10 178.11(12) . . . . ?
C4 C5 C6 C7 -1.1(2) . . . . ?
O10 C6 C7 C8 -178.89(13) . . . . ?
C5 C6 C7 C8 0.2(2) . . . . ?
C6 C7 C8 C3 0.7(2) . . . . ?
C4 C3 C8 C7 -0.7(2) . . . . ?
C2 C3 C8 C7 179.75(13) . . . . ?
C5 C6 O10 C11 -179.74(12) . . . . ?
C7 C6 O10 C11 -0.6(2) . . . . ?
C6 O10 C11 C12 178.58(11) . . . . ?
O10 C11 C12 C13 176.65(11) . . . . ?
C11 C12 C13 C14 179.98(12) . . . . ?
C12 C13 C14 C15 -179.35(12) . . . . ?
C13 C14 C15 C16 -179.81(12) . . . . ?
C14 C15 C16 C17 -178.16(12) . . . . ?
C15 C16 C17 C18 -178.98(12) . . . . ?
